data_4109922
loop_
_publ_author_name
'Juan-Manuel Herrera'
'Simon J. A. Pope'
'Anthony J. H. M. Meijer'
'Timothy L. Easun'
'Harry Adams'
'Wassim Z. Alsindi'
'Xue-Zhong Sun'
'Michael W. George'
'Stephen Faulkner'
'Michael D. Ward'

_publ_contact_author
; 
        Prof. Mike Ward
        Department of Chemistry
        University of Sheffield
        SHEFFIELD
        S3 7HF
;
_publ_contact_author_email m.d.ward@sheffield.ac.uk
_publ_contact_author_fax '0114 2229346'
_publ_section_title
;
 Photophysical and Structural Properties of Cyanoruthenate Complexes of
 Hexaazatriphenylene
;
_journal_name_full 'Journal of the American Chemical Society'
_journal_page_first 11491
_journal_page_last 11504
_journal_paper_doi 10.1021/ja072672w
_journal_volume 129
_journal_year 2007
_chemical_formula_sum 'C48 H70 Eu2 N30 O26 Ru3'
_chemical_formula_weight 2090.47
_chemical_name_systematic
;

 ?

;
_space_group_IT_number 15
_symmetry_cell_setting monoclinic
_symmetry_space_group_name_Hall '-C 2yc'
_symmetry_space_group_name_H-M 'C 1 2/c 1'
_atom_sites_solution_hydrogens geom
_atom_sites_solution_primary direct
_atom_sites_solution_secondary difmap
_audit_creation_method SHELXL-97
_cell_angle_alpha 90.00
_cell_angle_beta 124.627(3)
_cell_angle_gamma 90.00
_cell_formula_units_Z 4
_cell_length_a 33.824(6)
_cell_length_b 13.260(2)
_cell_length_c 19.672(4)
_cell_measurement_reflns_used 4508
_cell_measurement_temperature 150(2)
_cell_measurement_theta_max 53.176
_cell_measurement_theta_min 4.742
_cell_volume 7260(2)
_computing_cell_refinement 'Bruker XSCANS'
_computing_data_collection 'Bruker XSCANS'
_computing_data_reduction 'Bruker SHELXTL'
_computing_molecular_graphics 'Bruker SHELXTL'
_computing_publication_material 'Bruker SHELXTL'
_computing_structure_refinement 'SHELXL-97 (Sheldrick, 1997)'
_computing_structure_solution 'SHELXS-97 (Sheldrick, 1990)'
_diffrn_ambient_temperature 150(2)
_diffrn_measured_fraction_theta_full 0.991
_diffrn_measured_fraction_theta_max 0.991
_diffrn_measurement_device_type 'Bruker SMART CCD area detector'
_diffrn_measurement_method '\w scans'
_diffrn_radiation_monochromator graphite
_diffrn_radiation_source 'fine-focus sealed tube'
_diffrn_radiation_type MoK\a
_diffrn_radiation_wavelength 0.71073
_diffrn_reflns_av_R_equivalents 0.2020
_diffrn_reflns_av_sigmaI/netI 0.1486
_diffrn_reflns_limit_h_max 40
_diffrn_reflns_limit_h_min -40
_diffrn_reflns_limit_k_max 15
_diffrn_reflns_limit_k_min -15
_diffrn_reflns_limit_l_max 23
_diffrn_reflns_limit_l_min -23
_diffrn_reflns_number 33059
_diffrn_reflns_theta_full 25.00
_diffrn_reflns_theta_max 25.00
_diffrn_reflns_theta_min 1.46
_diffrn_standards_decay_% 0
_diffrn_standards_interval_count 0
_diffrn_standards_interval_time 0
_diffrn_standards_number 0
_exptl_absorpt_coefficient_mu 2.410
_exptl_absorpt_correction_T_max 0.8123
_exptl_absorpt_correction_T_min 0.5317
_exptl_absorpt_correction_type multi-scan
_exptl_absorpt_process_details SADABS
_exptl_crystal_colour Orange
_exptl_crystal_density_diffrn 1.913
_exptl_crystal_density_meas 0
_exptl_crystal_description Plate
_exptl_crystal_F_000 4136
_exptl_crystal_size_max 0.30
_exptl_crystal_size_mid 0.09
_exptl_crystal_size_min 0.09
_refine_diff_density_max 2.853
_refine_diff_density_min -2.797
_refine_diff_density_rms 0.271
_refine_ls_extinction_method none
_refine_ls_goodness_of_fit_ref 1.035
_refine_ls_hydrogen_treatment constr
_refine_ls_matrix_type full
_refine_ls_number_parameters 491
_refine_ls_number_reflns 6339
_refine_ls_number_restraints 92
_refine_ls_restrained_S_all 1.027
_refine_ls_R_factor_all 0.1142
_refine_ls_R_factor_gt 0.0706
_refine_ls_shift/su_max 0.001
_refine_ls_shift/su_mean 0.000
_refine_ls_structure_factor_coef Fsqd
_refine_ls_weighting_details 'calc w=1/[\s^2^(Fo^2^)+(0.0725P)^2^+121.6083P] where P=(Fo^2^+2Fc^2^)/3'
_refine_ls_weighting_scheme calc
_refine_ls_wR_factor_gt 0.1710
_refine_ls_wR_factor_ref 0.1934
_reflns_number_gt 4324
_reflns_number_total 6339
_reflns_threshold_expression >2sigma(I)
_cod_data_source_file ja072672wsi20070501_014951_3.cif
_cod_data_source_block Eu[1]
_cod_database_code 4109922

loop_
_symmetry_equiv_pos_as_xyz
'x, y, z'
'-x, y, -z+1/2'
'x+1/2, y+1/2, z'
'-x+1/2, y+1/2, -z+1/2'
'-x, -y, -z'
'x, -y, z-1/2'
'-x+1/2, -y+1/2, -z'
'x+1/2, -y+1/2, z-1/2'

loop_
_atom_site_label
_atom_site_type_symbol
_atom_site_fract_x
_atom_site_fract_y
_atom_site_fract_z
_atom_site_U_iso_or_equiv
_atom_site_adp_type
_atom_site_occupancy
_atom_site_symmetry_multiplicity
_atom_site_calc_flag
_atom_site_refinement_flags
_atom_site_disorder_assembly
_atom_site_disorder_group
Eu1 Eu 0.63120(2) 0.33896(4) 0.73239(4) 0.0165(2) Uani 1 1 d . . .
Ru2 Ru 0.5000 0.53910(9) 0.7500 0.0152(3) Uani 1 2 d S . .
Ru1 Ru 0.67649(4) -0.18840(7) 0.64718(6) 0.0168(3) Uani 1 1 d . . .
C2 C 0.5751(4) -0.2559(9) 0.6050(7) 0.020(2) Uani 1 1 d U . .
H2 H 0.5837 -0.3242 0.6054 0.024 Uiso 1 1 calc R . .
C3 C 0.5301(5) -0.2342(9) 0.5868(7) 0.020(2) Uani 1 1 d U . .
H3 H 0.5090 -0.2892 0.5741 0.024 Uiso 1 1 calc R . .
C5 C 0.5462(4) -0.0678(8) 0.6047(7) 0.0170(15) Uani 1 1 d U . .
C6 C 0.5920(5) -0.0881(8) 0.6230(7) 0.0177(15) Uani 1 1 d U . .
C12 C 0.6982(5) 0.0433(9) 0.6745(8) 0.022(2) Uani 1 1 d U . .
H12 H 0.7280 0.0302 0.6817 0.027 Uiso 1 1 calc R . .
C13 C 0.6876(5) 0.1437(9) 0.6852(8) 0.023(2) Uani 1 1 d U . .
H13 H 0.7106 0.1954 0.6997 0.028 Uiso 1 1 calc R . .
C15 C 0.6146(4) 0.0919(8) 0.6496(7) 0.0169(15) Uani 1 1 d U . .
C16 C 0.6252(4) -0.0070(8) 0.6426(7) 0.0166(15) Uani 1 1 d U . .
C22 C 0.4772(5) 0.1549(9) 0.5806(7) 0.023(2) Uani 1 1 d U . .
H22 H 0.4453 0.1735 0.5613 0.028 Uiso 1 1 calc R . .
C23 C 0.5115(5) 0.2290(9) 0.6090(7) 0.022(2) Uani 1 1 d U . .
H23 H 0.5025 0.2964 0.6104 0.027 Uiso 1 1 calc R . .
C25 C 0.5667(4) 0.1150(8) 0.6298(7) 0.0152(15) Uani 1 1 d U . .
C26 C 0.5333(4) 0.0370(8) 0.6051(7) 0.0150(15) Uani 1 1 d U . .
C31 C 0.7092(5) -0.1951(10) 0.7720(10) 0.030(3) Uani 1 1 d . . .
C33 C 0.6782(4) -0.3341(9) 0.6412(7) 0.019(3) Uani 1 1 d . . .
C35 C 0.7425(5) -0.1785(8) 0.6732(7) 0.018(3) Uani 1 1 d . . .
C37 C 0.6501(5) -0.1879(9) 0.5240(9) 0.025(3) Uani 1 1 d . . .
C42 C 0.5914(5) 0.6640(9) 0.7967(8) 0.021(2) Uani 1 1 d U . .
H42 H 0.6077 0.6023 0.8041 0.025 Uiso 1 1 calc R . .
C43 C 0.6151(5) 0.7537(9) 0.8103(8) 0.022(2) Uani 1 1 d U . .
H43 H 0.6477 0.7509 0.8284 0.026 Uiso 1 1 calc R . .
C45 C 0.5492(4) 0.8444(8) 0.7775(7) 0.0174(18) Uani 1 1 d U . .
C46 C 0.5247(4) 0.7531(8) 0.7623(7) 0.0142(18) Uani 1 1 d U . .
C52 C 0.5248(5) 1.1097(9) 0.7657(8) 0.024(3) Uani 1 1 d . . .
H52 H 0.5410 1.1723 0.7764 0.029 Uiso 1 1 calc R . .
C53 C 0.5241(4) 0.9388(8) 0.7643(7) 0.0169(19) Uani 1 1 d U . .
C61 C 0.5230(5) 0.5362(8) 0.8708(8) 0.022(3) Uani 1 1 d . . .
C63 C 0.5458(4) 0.4336(8) 0.7628(7) 0.015(3) Uani 1 1 d . . .
N1 N 0.6069(4) -0.1830(7) 0.6220(6) 0.015(2) Uani 1 1 d . . .
N4 N 0.5142(4) -0.1426(8) 0.5858(7) 0.026(3) Uani 1 1 d . . .
N11 N 0.6682(4) -0.0321(7) 0.6551(6) 0.022(2) Uani 1 1 d . . .
N14 N 0.6466(4) 0.1671(7) 0.6753(6) 0.018(2) Uani 1 1 d . . .
N21 N 0.4872(4) 0.0565(8) 0.5792(6) 0.020(2) Uani 1 1 d . . .
N24 N 0.5568(4) 0.2113(7) 0.6346(6) 0.021(2) Uani 1 1 d . . .
N32 N 0.7291(4) -0.1980(11) 0.8428(8) 0.041(3) Uani 1 1 d . . .
N36 N 0.7812(4) -0.1772(7) 0.6913(7) 0.024(2) Uani 1 1 d . . .
N34 N 0.6781(4) -0.4242(7) 0.6388(6) 0.019(2) Uiso 1 1 d . . .
N38 N 0.6362(5) -0.1880(11) 0.4542(7) 0.043(3) Uani 1 1 d . . .
N41 N 0.5453(4) 0.6622(7) 0.7729(6) 0.022(2) Uani 1 1 d . . .
N44 N 0.5957(4) 0.8427(7) 0.8000(6) 0.021(2) Uani 1 1 d . . .
N51 N 0.5491(4) 1.0254(7) 0.7805(6) 0.019(2) Uani 1 1 d . . .
N62 N 0.5335(4) 0.5298(8) 0.9385(7) 0.025(2) Uani 1 1 d . . .
N64 N 0.5703(4) 0.3767(7) 0.7598(6) 0.019(2) Uani 1 1 d . . .
O11 O 0.6352(3) 0.1942(6) 0.8101(5) 0.024(2) Uani 1 1 d . . .
H111 H 0.6552 0.1471 0.8232 0.029 Uiso 1 1 d R . .
H112 H 0.6345 0.2012 0.8523 0.029 Uiso 1 1 d R . .
O12 O 0.6686(3) 0.3945(7) 0.8754(5) 0.029(2) Uani 1 1 d . . .
H121 H 0.6923 0.3635 0.9161 0.035 Uiso 1 1 d R . .
H122 H 0.6549 0.4232 0.8952 0.035 Uiso 1 1 d R . .
O13 O 0.6546(3) 0.5156(6) 0.7514(5) 0.024(2) Uani 1 1 d . . .
H131 H 0.6794 0.5231 0.8004 0.029 Uiso 1 1 d R . .
H132 H 0.6581 0.5591 0.7235 0.029 Uiso 1 1 d R . .
O14 O 0.5632(3) 0.4349(7) 0.6101(5) 0.031(2) Uani 1 1 d . . .
H141 H 0.5631 0.4328 0.5668 0.037 Uiso 1 1 d R . .
H142 H 0.5392 0.4711 0.5968 0.037 Uiso 1 1 d R . .
O15 O 0.6470(3) 0.3715(6) 0.6285(5) 0.026(2) Uani 1 1 d . . .
H151 H 0.6353 0.3549 0.5786 0.032 Uiso 1 1 d R . .
H152 H 0.6651 0.4213 0.6364 0.032 Uiso 1 1 d R . .
O1W O 0.7301(4) 0.5986(7) 0.8970(6) 0.040(3) Uani 1 1 d . . .
O2W O 0.1168(5) 0.7757(10) 0.4871(7) 0.063(4) Uani 1 1 d . . .
O3W O 0.3014(4) 0.6402(8) 0.5050(7) 0.045(3) Uani 1 1 d . . .
O4W O 0.9029(4) 0.5784(12) 0.0255(7) 0.073(4) Uani 1 1 d . . .
O5W O 0.1354(4) 0.9753(8) 0.9655(7) 0.047(3) Uani 1 1 d . . .
O6W O 0.1627(5) 0.4987(7) 0.3273(8) 0.055(3) Uani 1 1 d . . .
O7W O 0.2642(14) 0.109(3) 0.506(2) 0.077(7) Uiso 0.38(2) 1 d PU A 1
O7W' O 0.2540(9) 0.1858(19) 0.5028(15) 0.077(6) Uiso 0.62(2) 1 d PU . 2
O8W O 0.8237(8) 0.5250(14) 0.0154(12) 0.046(6) Uani 0.50 1 d P . .
O9W O 0.2463(11) 0.046(2) 0.5912(18) 0.082(9) Uiso 0.50 1 d P . .

loop_
_atom_site_aniso_label
_atom_site_aniso_U_11
_atom_site_aniso_U_22
_atom_site_aniso_U_33
_atom_site_aniso_U_23
_atom_site_aniso_U_13
_atom_site_aniso_U_12
Eu1 0.0213(4) 0.0141(3) 0.0238(4) 0.0006(2) 0.0186(3) 0.0008(2)
Ru2 0.0198(8) 0.0128(6) 0.0222(8) 0.000 0.0173(7) 0.000
Ru1 0.0207(6) 0.0142(5) 0.0229(6) 0.0001(4) 0.0167(5) -0.0004(4)
C2 0.019(5) 0.022(5) 0.023(5) 0.002(4) 0.016(5) -0.005(4)
C3 0.019(5) 0.023(5) 0.023(5) 0.002(4) 0.016(5) -0.005(4)
C5 0.021(3) 0.018(3) 0.018(3) 0.003(3) 0.014(3) 0.002(3)
C6 0.021(3) 0.017(3) 0.019(3) 0.002(3) 0.013(3) 0.003(3)
C12 0.025(6) 0.020(4) 0.026(5) -0.006(4) 0.017(5) -0.005(4)
C13 0.026(6) 0.019(4) 0.027(5) -0.007(4) 0.016(5) -0.006(4)
C15 0.020(3) 0.017(3) 0.018(3) 0.000(3) 0.014(3) 0.002(3)
C16 0.020(3) 0.017(3) 0.019(3) 0.001(3) 0.014(3) 0.003(2)
C22 0.021(6) 0.028(5) 0.019(5) 0.004(4) 0.010(5) 0.011(4)
C23 0.021(6) 0.026(5) 0.019(5) 0.005(4) 0.011(5) 0.011(4)
C25 0.021(3) 0.018(3) 0.016(3) 0.001(3) 0.016(3) 0.002(2)
C26 0.021(3) 0.017(3) 0.015(3) 0.002(3) 0.016(3) 0.002(2)
C31 0.016(8) 0.027(7) 0.056(11) -0.011(6) 0.026(8) -0.013(6)
C33 0.023(7) 0.021(6) 0.022(7) 0.003(5) 0.019(6) -0.010(5)
C35 0.029(8) 0.012(6) 0.026(7) 0.002(5) 0.024(7) 0.000(5)
C37 0.023(8) 0.021(6) 0.043(9) -0.004(6) 0.025(7) -0.005(5)
C42 0.023(5) 0.020(4) 0.032(6) 0.000(4) 0.023(5) 0.000(4)
C43 0.023(5) 0.020(4) 0.033(6) -0.001(4) 0.023(5) 0.000(4)
C45 0.021(4) 0.017(3) 0.021(4) 0.004(3) 0.016(4) 0.003(3)
C46 0.019(4) 0.016(3) 0.020(4) 0.002(3) 0.018(4) 0.005(3)
C52 0.028(8) 0.028(7) 0.029(8) 0.003(6) 0.023(7) -0.003(6)
C53 0.021(4) 0.017(4) 0.020(4) 0.004(3) 0.016(4) 0.003(3)
C61 0.016(7) 0.008(5) 0.033(8) -0.004(5) 0.009(6) 0.002(5)
C63 0.023(7) 0.011(5) 0.023(7) -0.002(5) 0.020(6) -0.001(5)
N1 0.021(6) 0.017(5) 0.014(5) 0.001(4) 0.013(5) 0.003(4)
N4 0.037(7) 0.024(6) 0.025(6) -0.004(4) 0.022(6) -0.009(5)
N11 0.028(7) 0.017(5) 0.027(6) 0.002(4) 0.020(6) -0.002(4)
N14 0.015(6) 0.021(5) 0.023(6) 0.005(4) 0.014(5) 0.002(4)
N21 0.017(6) 0.035(6) 0.019(6) -0.004(4) 0.016(5) -0.003(5)
N24 0.022(6) 0.023(5) 0.021(6) -0.002(4) 0.015(5) 0.008(4)
N32 0.023(7) 0.078(10) 0.020(7) 0.002(6) 0.011(6) 0.004(6)
N36 0.021(7) 0.025(6) 0.032(7) 0.006(5) 0.018(6) 0.001(5)
N38 0.033(8) 0.081(10) 0.024(7) 0.007(6) 0.022(6) 0.010(7)
N41 0.033(7) 0.024(5) 0.022(6) 0.008(4) 0.022(6) -0.003(5)
N44 0.030(7) 0.021(5) 0.034(6) -0.003(4) 0.032(6) -0.005(5)
N51 0.025(6) 0.019(5) 0.019(5) 0.004(4) 0.016(5) -0.001(4)
N62 0.022(7) 0.035(6) 0.022(7) -0.001(5) 0.015(6) 0.001(5)
N64 0.024(6) 0.018(5) 0.026(6) -0.004(4) 0.020(5) -0.001(4)
O11 0.042(6) 0.014(4) 0.029(5) 0.002(3) 0.027(5) 0.002(4)
O12 0.033(6) 0.035(5) 0.029(5) -0.003(4) 0.023(5) 0.002(4)
O13 0.032(6) 0.015(4) 0.030(5) -0.003(3) 0.020(5) -0.001(4)
O14 0.038(6) 0.035(5) 0.024(5) 0.012(4) 0.021(5) 0.019(4)
O15 0.041(6) 0.020(4) 0.037(6) -0.005(4) 0.034(5) -0.005(4)
O1W 0.038(7) 0.039(6) 0.043(6) -0.004(5) 0.023(6) -0.004(5)
O2W 0.070(9) 0.088(9) 0.041(7) -0.021(6) 0.037(7) -0.028(7)
O3W 0.055(7) 0.040(6) 0.054(7) 0.002(5) 0.038(6) 0.003(5)
O4W 0.041(8) 0.128(12) 0.043(8) -0.012(7) 0.020(6) 0.032(8)
O5W 0.052(8) 0.048(6) 0.050(7) 0.008(5) 0.035(6) 0.013(6)
O6W 0.091(10) 0.023(5) 0.093(9) 0.005(5) 0.078(8) 0.004(6)
O8W 0.059(15) 0.033(11) 0.038(12) 0.020(9) 0.024(12) 0.033(11)

loop_
_atom_type_symbol
_atom_type_description
_atom_type_scat_dispersion_real
_atom_type_scat_dispersion_imag
_atom_type_scat_source
C C 0.0033 0.0016 'International Tables Vol C Tables 4.2.6.8 and 6.1.1.4'
H H 0.0000 0.0000 'International Tables Vol C Tables 4.2.6.8 and 6.1.1.4'
N N 0.0061 0.0033 'International Tables Vol C Tables 4.2.6.8 and 6.1.1.4'
O O 0.0106 0.0060 'International Tables Vol C Tables 4.2.6.8 and 6.1.1.4'
Ru Ru -1.2594 0.8363 'International Tables Vol C Tables 4.2.6.8 and 6.1.1.4'
Eu Eu -0.1578 3.6682 'International Tables Vol C Tables 4.2.6.8 and 6.1.1.4'

loop_
_geom_angle_atom_site_label_1
_geom_angle_atom_site_label_2
_geom_angle_atom_site_label_3
_geom_angle
_geom_angle_site_symmetry_1
_geom_angle_site_symmetry_3
O11 Eu1 O15 135.8(3) . .
O11 Eu1 O13 140.7(3) . .
O15 Eu1 O13 75.6(3) . .
O11 Eu1 O12 72.8(3) . .
O15 Eu1 O12 134.1(3) . .
O13 Eu1 O12 67.9(3) . .
O11 Eu1 N36 86.0(3) . 4_656
O15 Eu1 N36 76.3(3) . 4_656
O13 Eu1 N36 79.4(3) . 4_656
O12 Eu1 N36 70.6(3) . 4_656
O11 Eu1 N64 77.0(3) . .
O15 Eu1 N64 139.6(3) . .
O13 Eu1 N64 90.6(3) . .
O12 Eu1 N64 68.8(3) . .
N36 Eu1 N64 138.9(3) 4_656 .
O11 Eu1 O14 134.1(3) . .
O15 Eu1 O14 68.0(3) . .
O13 Eu1 O14 72.7(3) . .
O12 Eu1 O14 122.5(3) . .
N36 Eu1 O14 139.0(3) 4_656 .
N64 Eu1 O14 71.6(3) . .
O11 Eu1 N14 68.9(3) . .
O15 Eu1 N14 67.4(3) . .
O13 Eu1 N14 138.5(3) . .
O12 Eu1 N14 129.1(3) . .
N36 Eu1 N14 74.4(3) 4_656 .
N64 Eu1 N14 130.0(3) . .
O14 Eu1 N14 108.2(3) . .
O11 Eu1 N24 69.4(3) . .
O15 Eu1 N24 94.2(3) . .
O13 Eu1 N24 142.9(3) . .
O12 Eu1 N24 131.7(3) . .
N36 Eu1 N24 133.5(3) 4_656 .
N64 Eu1 N24 74.2(3) . .
O14 Eu1 N24 70.4(3) . .
N14 Eu1 N24 60.2(3) . .
O11 Eu1 H131 125.5 . .
O15 Eu1 H131 84.3 . .
O13 Eu1 H131 16.7 . .
O12 Eu1 H131 54.0 . .
N36 Eu1 H131 67.3 4_656 .
N64 Eu1 H131 92.9 . .
O14 Eu1 H131 89.1 . .
N14 Eu1 H131 136.7 . .
N24 Eu1 H131 158.2 . .
C63 Ru2 C63 90.9(6) 2_656 .
C63 Ru2 C61 83.6(5) 2_656 .
C63 Ru2 C61 94.9(5) . .
C63 Ru2 C61 94.9(5) 2_656 2_656
C63 Ru2 C61 83.6(5) . 2_656
C61 Ru2 C61 177.8(6) . 2_656
C63 Ru2 N41 95.6(4) 2_656 2_656
C63 Ru2 N41 171.9(4) . 2_656
C61 Ru2 N41 90.7(4) . 2_656
C61 Ru2 N41 91.0(4) 2_656 2_656
C63 Ru2 N41 171.9(4) 2_656 .
C63 Ru2 N41 95.6(4) . .
C61 Ru2 N41 91.0(4) . .
C61 Ru2 N41 90.7(4) 2_656 .
N41 Ru2 N41 78.4(6) 2_656 .
C33 Ru1 C35 90.7(5) . .
C33 Ru1 C31 90.9(5) . .
C35 Ru1 C31 86.1(5) . .
C33 Ru1 C37 86.5(5) . .
C35 Ru1 C37 88.6(5) . .
C31 Ru1 C37 174.1(5) . .
C33 Ru1 N11 173.6(4) . .
C35 Ru1 N11 95.4(4) . .
C31 Ru1 N11 87.6(5) . .
C37 Ru1 N11 95.6(4) . .
C33 Ru1 N1 95.1(4) . .
C35 Ru1 N1 174.2(4) . .
C31 Ru1 N1 93.0(4) . .
C37 Ru1 N1 92.5(4) . .
N11 Ru1 N1 78.8(4) . .
N1 C2 C3 121.6(11) . .
N1 C2 H2 119.2 . .
C3 C2 H2 119.2 . .
N4 C3 C2 125.0(11) . .
N4 C3 H3 117.5 . .
C2 C3 H3 117.5 . .
N4 C5 C6 121.5(10) . .
N4 C5 C26 120.3(11) . .
C6 C5 C26 118.2(11) . .
N1 C6 C5 122.6(11) . .
N1 C6 C16 117.0(11) . .
C5 C6 C16 120.3(10) . .
N11 C12 C13 122.2(12) . .
N11 C12 H12 118.9 . .
C13 C12 H12 118.9 . .
N14 C13 C12 121.9(12) . .
N14 C13 H13 119.1 . .
C12 C13 H13 119.1 . .
N14 C15 C16 122.7(11) . .
N14 C15 C25 118.6(10) . .
C16 C15 C25 118.7(11) . .
N11 C16 C15 121.3(11) . .
N11 C16 C6 117.0(10) . .
C15 C16 C6 121.7(11) . .
N21 C22 C23 122.3(12) . .
N21 C22 H22 118.8 . .
C23 C22 H22 118.8 . .
N24 C23 C22 123.5(11) . .
N24 C23 H23 118.3 . .
C22 C23 H23 118.3 . .
N24 C25 C26 123.1(11) . .
N24 C25 C15 117.6(10) . .
C26 C25 C15 119.3(10) . .
N21 C26 C25 121.0(10) . .
N21 C26 C5 117.5(10) . .
C25 C26 C5 121.5(11) . .
N32 C31 Ru1 177.6(12) . .
N34 C33 Ru1 177.1(10) . .
N36 C35 Ru1 176.2(10) . .
N38 C37 Ru1 178.2(12) . .
N41 C42 C43 120.9(11) . .
N41 C42 H42 119.5 . .
C43 C42 H42 119.5 . .
N44 C43 C42 124.5(12) . .
N44 C43 H43 117.7 . .
C42 C43 H43 117.7 . .
N44 C45 C46 119.0(10) . .
N44 C45 C53 121.4(11) . .
C46 C45 C53 119.5(11) . .
N41 C46 C45 123.2(11) . .
N41 C46 C46 116.7(7) . 2_656
C45 C46 C46 120.0(7) . 2_656
N51 C52 C52 122.0(7) . 2_656
N51 C52 H52 119.0 . .
C52 C52 H52 119.0 2_656 .
N51 C53 C53 121.9(7) . 2_656
N51 C53 C45 117.7(11) . .
C53 C53 C45 120.4(7) 2_656 .
N62 C61 Ru2 175.3(11) . .
N64 C63 Ru2 170.8(10) . .
C2 N1 C6 114.8(10) . .
C2 N1 Ru1 131.5(8) . .
C6 N1 Ru1 113.7(8) . .
C3 N4 C5 114.4(11) . .
C12 N11 C16 115.7(10) . .
C12 N11 Ru1 130.8(9) . .
C16 N11 Ru1 113.4(7) . .
C13 N14 C15 115.9(10) . .
C13 N14 Eu1 124.5(8) . .
C15 N14 Eu1 118.3(7) . .
C22 N21 C26 115.0(10) . .
C23 N24 C25 114.9(11) . .
C23 N24 Eu1 124.1(8) . .
C25 N24 Eu1 118.5(8) . .
C35 N36 Eu1 164.0(10) . 4_646
C42 N41 C46 115.7(10) . .
C42 N41 Ru2 130.2(8) . .
C46 N41 Ru2 114.2(8) . .
C43 N44 C45 116.5(10) . .
C52 N51 C53 116.0(11) . .
C63 N64 Eu1 149.9(9) . .
Eu1 O11 H111 121.7 . .
Eu1 O11 H112 120.7 . .
H111 O11 H112 104.3 . .
Eu1 O12 H121 122.2 . .
Eu1 O12 H122 127.0 . .
H121 O12 H122 104.6 . .
Eu1 O13 H131 108.2 . .
Eu1 O13 H132 134.9 . .
H131 O13 H132 104.0 . .
Eu1 O14 H141 114.8 . .
Eu1 O14 H142 140.6 . .
H141 O14 H142 104.6 . .
Eu1 O15 H151 138.0 . .
Eu1 O15 H152 117.7 . .
H151 O15 H152 103.0 . .

loop_
_geom_bond_atom_site_label_1
_geom_bond_atom_site_label_2
_geom_bond_distance
_geom_bond_site_symmetry_2
Eu1 O11 2.410(8) .
Eu1 O15 2.427(8) .
Eu1 O13 2.432(8) .
Eu1 O12 2.452(9) .
Eu1 N36 2.455(11) 4_656
Eu1 N64 2.460(10) .
Eu1 O14 2.531(9) .
Eu1 N14 2.719(10) .
Eu1 N24 2.720(11) .
Eu1 H131 2.8158 .
Ru2 C63 1.993(11) 2_656
Ru2 C63 1.993(11) .
Ru2 C61 2.038(14) .
Ru2 C61 2.038(14) 2_656
Ru2 N41 2.106(10) 2_656
Ru2 N41 2.106(10) .
Ru1 C33 1.938(12) .
Ru1 C35 1.990(13) .
Ru1 C31 2.043(16) .
Ru1 C37 2.052(14) .
Ru1 N11 2.109(10) .
Ru1 N1 2.114(10) .
C2 N1 1.340(14) .
C2 C3 1.380(17) .
C2 H2 0.9500 .
C3 N4 1.325(16) .
C3 H3 0.9500 .
C5 N4 1.354(15) .
C5 C6 1.401(17) .
C5 C26 1.457(15) .
C6 N1 1.360(14) .
C6 C16 1.441(16) .
C12 N11 1.318(15) .
C12 C13 1.426(17) .
C12 H12 0.9500 .
C13 N14 1.321(16) .
C13 H13 0.9500 .
C15 N14 1.343(15) .
C15 C16 1.387(15) .
C15 C25 1.466(17) .
C16 N11 1.370(15) .
C22 N21 1.351(16) .
C22 C23 1.373(18) .
C22 H22 0.9500 .
C23 N24 1.334(16) .
C23 H23 0.9500 .
C25 N24 1.337(14) .
C25 C26 1.399(16) .
C26 N21 1.362(15) .
C31 N32 1.152(18) .
C33 N34 1.195(15) .
C35 N36 1.145(16) .
C37 N38 1.171(17) .
C42 N41 1.348(16) .
C42 C43 1.373(17) .
C42 H42 0.9500 .
C43 N44 1.307(15) .
C43 H43 0.9500 .
C45 N44 1.372(16) .
C45 C46 1.401(16) .
C45 C53 1.451(15) .
C46 N41 1.348(15) .
C46 C46 1.45(2) 2_656
C52 N51 1.318(16) .
C52 C52 1.42(3) 2_656
C52 H52 0.9500 .
C53 N51 1.353(15) .
C53 C53 1.39(2) 2_656
C61 N62 1.169(15) .
C63 N64 1.147(14) .
N36 Eu1 2.455(11) 4_646
O11 H111 0.8464 .
O11 H112 0.8502 .
O12 H121 0.8491 .
O12 H122 0.8466 .
O13 H131 0.8504 .
O13 H132 0.8506 .
O14 H141 0.8494 .
O14 H142 0.8471 .
O15 H151 0.8516 .
O15 H152 0.8531 .
O7W' O7W' 1.72(5) 7_556

loop_
_geom_torsion_atom_site_label_1
_geom_torsion_atom_site_label_2
_geom_torsion_atom_site_label_3
_geom_torsion_atom_site_label_4
_geom_torsion
_geom_torsion_site_symmetry_1
_geom_torsion_site_symmetry_4
N1 C2 C3 N4 -1.4(19) . .
N4 C5 C6 N1 0.9(17) . .
C26 C5 C6 N1 -178.2(10) . .
N4 C5 C6 C16 179.8(10) . .
C26 C5 C6 C16 0.7(16) . .
N11 C12 C13 N14 -1(2) . .
N14 C15 C16 N11 -5.5(18) . .
C25 C15 C16 N11 175.7(10) . .
N14 C15 C16 C6 173.6(11) . .
C25 C15 C16 C6 -5.1(17) . .
N1 C6 C16 N11 2.7(15) . .
C5 C6 C16 N11 -176.3(10) . .
N1 C6 C16 C15 -176.5(10) . .
C5 C6 C16 C15 4.5(17) . .
N21 C22 C23 N24 2.5(19) . .
N14 C15 C25 N24 3.2(16) . .
C16 C15 C25 N24 -178.0(10) . .
N14 C15 C25 C26 -178.2(10) . .
C16 C15 C25 C26 0.6(16) . .
N24 C25 C26 N21 4.3(17) . .
C15 C25 C26 N21 -174.2(10) . .
N24 C25 C26 C5 -176.9(10) . .
C15 C25 C26 C5 4.7(16) . .
N4 C5 C26 N21 -5.5(16) . .
C6 C5 C26 N21 173.6(10) . .
N4 C5 C26 C25 175.6(10) . .
C6 C5 C26 C25 -5.3(16) . .
C33 Ru1 C31 N32 101(31) . .
C35 Ru1 C31 N32 11(31) . .
C37 Ru1 C31 N32 38(33) . .
N11 Ru1 C31 N32 -85(31) . .
N1 Ru1 C31 N32 -163(31) . .
C35 Ru1 C33 N34 148(25) . .
C31 Ru1 C33 N34 62(25) . .
C37 Ru1 C33 N34 -124(25) . .
N11 Ru1 C33 N34 -14(28) . .
N1 Ru1 C33 N34 -31(25) . .
C33 Ru1 C35 N36 -45(16) . .
C31 Ru1 C35 N36 45(16) . .
C37 Ru1 C35 N36 -132(16) . .
N11 Ru1 C35 N36 133(16) . .
N1 Ru1 C35 N36 127(15) . .
C33 Ru1 C37 N38 -80(37) . .
C35 Ru1 C37 N38 10(37) . .
C31 Ru1 C37 N38 -16(39) . .
N11 Ru1 C37 N38 106(37) . .
N1 Ru1 C37 N38 -175(100) . .
N41 C42 C43 N44 -1.7(19) . .
N44 C45 C46 N41 3.5(17) . .
C53 C45 C46 N41 179.9(10) . .
N44 C45 C46 C46 -179.4(12) . 2_656
C53 C45 C46 C46 -3.0(19) . 2_656
N44 C45 C53 N51 -4.5(16) . .
C46 C45 C53 N51 179.3(10) . .
N44 C45 C53 C53 175.2(13) . 2_656
C46 C45 C53 C53 -1(2) . 2_656
C63 Ru2 C61 N62 -5(13) 2_656 .
C63 Ru2 C61 N62 -95(13) . .
C61 Ru2 C61 N62 -50(13) 2_656 .
N41 Ru2 C61 N62 90(13) 2_656 .
N41 Ru2 C61 N62 169(13) . .
C63 Ru2 C63 N64 108(7) 2_656 .
C61 Ru2 C63 N64 -169(6) . .
C61 Ru2 C63 N64 13(6) 2_656 .
N41 Ru2 C63 N64 -35(9) 2_656 .
N41 Ru2 C63 N64 -77(7) . .
C3 C2 N1 C6 2.4(16) . .
C3 C2 N1 Ru1 -177.1(8) . .
C5 C6 N1 C2 -2.2(16) . .
C16 C6 N1 C2 178.8(10) . .
C5 C6 N1 Ru1 177.4(9) . .
C16 C6 N1 Ru1 -1.5(13) . .
C33 Ru1 N1 C2 -2.2(11) . .
C35 Ru1 N1 C2 -175(4) . .
C31 Ru1 N1 C2 -93.3(10) . .
C37 Ru1 N1 C2 84.5(10) . .
N11 Ru1 N1 C2 179.8(11) . .
C33 Ru1 N1 C6 178.2(8) . .
C35 Ru1 N1 C6 6(4) . .
C31 Ru1 N1 C6 87.1(8) . .
C37 Ru1 N1 C6 -95.0(8) . .
N11 Ru1 N1 C6 0.2(8) . .
C2 C3 N4 C5 -0.1(17) . .
C6 C5 N4 C3 0.3(16) . .
C26 C5 N4 C3 179.4(10) . .
C13 C12 N11 C16 2.4(17) . .
C13 C12 N11 Ru1 -173.1(9) . .
C15 C16 N11 C12 0.5(16) . .
C6 C16 N11 C12 -178.7(11) . .
C15 C16 N11 Ru1 176.7(9) . .
C6 C16 N11 Ru1 -2.4(13) . .
C33 Ru1 N11 C12 159(4) . .
C35 Ru1 N11 C12 -2.6(11) . .
C31 Ru1 N11 C12 83.2(11) . .
C37 Ru1 N11 C12 -91.8(11) . .
N1 Ru1 N11 C12 176.8(11) . .
C33 Ru1 N11 C16 -16(5) . .
C35 Ru1 N11 C16 -178.2(8) . .
C31 Ru1 N11 C16 -92.4(8) . .
C37 Ru1 N11 C16 92.7(8) . .
N1 Ru1 N11 C16 1.2(8) . .
C12 C13 N14 C15 -4.1(17) . .
C12 C13 N14 Eu1 162.7(9) . .
C16 C15 N14 C13 7.1(17) . .
C25 C15 N14 C13 -174.1(10) . .
C16 C15 N14 Eu1 -160.6(9) . .
C25 C15 N14 Eu1 18.2(13) . .
O11 Eu1 N14 C13 -108.9(10) . .
O15 Eu1 N14 C13 64.2(9) . .
O13 Eu1 N14 C13 35.6(11) . .
O12 Eu1 N14 C13 -65.1(10) . .
N36 Eu1 N14 C13 -17.2(9) 4_656 .
N64 Eu1 N14 C13 -159.2(9) . .
O14 Eu1 N14 C13 119.9(9) . .
N24 Eu1 N14 C13 173.4(10) . .
O11 Eu1 N14 C15 57.6(8) . .
O15 Eu1 N14 C15 -129.2(9) . .
O13 Eu1 N14 C15 -157.8(7) . .
O12 Eu1 N14 C15 101.5(9) . .
N36 Eu1 N14 C15 149.3(9) 4_656 .
N64 Eu1 N14 C15 7.4(10) . .
O14 Eu1 N14 C15 -73.6(8) . .
N24 Eu1 N14 C15 -20.1(8) . .
C23 C22 N21 C26 -2.3(16) . .
C25 C26 N21 C22 -0.9(15) . .
C5 C26 N21 C22 -179.7(10) . .
C22 C23 N24 C25 0.8(17) . .
C22 C23 N24 Eu1 -160.6(9) . .
C26 C25 N24 C23 -4.1(16) . .
C15 C25 N24 C23 174.4(10) . .
C26 C25 N24 Eu1 158.5(8) . .
C15 C25 N24 Eu1 -23.0(13) . .
O11 Eu1 N24 C23 106.1(10) . .
O15 Eu1 N24 C23 -116.2(9) . .
O13 Eu1 N24 C23 -44.8(11) . .
O12 Eu1 N24 C23 65.2(10) . .
N36 Eu1 N24 C23 168.7(9) 4_656 .
N64 Eu1 N24 C23 24.4(9) . .
O14 Eu1 N24 C23 -51.3(9) . .
N14 Eu1 N24 C23 -177.2(10) . .
O11 Eu1 N24 C25 -54.8(8) . .
O15 Eu1 N24 C25 83.0(8) . .
O13 Eu1 N24 C25 154.4(7) . .
O12 Eu1 N24 C25 -95.6(8) . .
N36 Eu1 N24 C25 7.9(10) 4_656 .
N64 Eu1 N24 C25 -136.4(8) . .
O14 Eu1 N24 C25 147.9(8) . .
N14 Eu1 N24 C25 22.0(7) . .
Ru1 C35 N36 Eu1 -63(18) . 4_646
C43 C42 N41 C46 1.1(16) . .
C43 C42 N41 Ru2 -178.4(9) . .
C45 C46 N41 C42 -2.1(16) . .
C46 C46 N41 C42 -179.3(12) 2_656 .
C45 C46 N41 Ru2 177.4(9) . .
C46 C46 N41 Ru2 0.2(16) 2_656 .
C63 Ru2 N41 C42 137(3) 2_656 .
C63 Ru2 N41 C42 -6.2(11) . .
C61 Ru2 N41 C42 88.8(11) . .
C61 Ru2 N41 C42 -89.8(11) 2_656 .
N41 Ru2 N41 C42 179.4(13) 2_656 .
C63 Ru2 N41 C46 -43(3) 2_656 .
C63 Ru2 N41 C46 174.4(8) . .
C61 Ru2 N41 C46 -90.6(8) . .
C61 Ru2 N41 C46 90.8(8) 2_656 .
N41 Ru2 N41 C46 -0.1(6) 2_656 .
C42 C43 N44 C45 3.0(18) . .
C46 C45 N44 C43 -3.7(16) . .
C53 C45 N44 C43 180.0(11) . .
C52 C52 N51 C53 0(2) 2_656 .
C53 C53 N51 C52 -1.5(19) 2_656 .
C45 C53 N51 C52 178.2(10) . .
Ru2 C63 N64 Eu1 50(8) . .
O11 Eu1 N64 C63 163.2(19) . .
O15 Eu1 N64 C63 -47(2) . .
O13 Eu1 N64 C63 20.8(19) . .
O12 Eu1 N64 C63 86.8(19) . .
N36 Eu1 N64 C63 95.2(19) 4_656 .
O14 Eu1 N64 C63 -50.7(19) . .
N14 Eu1 N64 C63 -149.4(18) . .
N24 Eu1 N64 C63 -124.8(19) . .
